data_7700977
loop_
_publ_author_name
'Delaney, Andie R.'
'Frogley, Benjamin J.'
'Hill, Anthony F.'

_publ_section_title
;
 Metal coordination to a dimetallaoctatetrayne.
;
_journal_issue 36
_journal_name_full 'Dalton transactions (Cambridge, England : 2003)'
_journal_page_first 13674
_journal_page_last 13684
_journal_paper_doi 10.1039/c9dt03041g
_journal_volume 48
_journal_year 2019
_chemical_formula_moiety 'C40 H44 Au2 B2 Cl2 N12 O4 W2, C H2 Cl2'
_chemical_formula_sum 'C41 H46 Au2 B2 Cl4 N12 O4 W2'
_chemical_formula_weight 1695.95
_space_group_crystal_system monoclinic
_space_group_IT_number 15
_space_group_name_Hall '-C 2yc'
_space_group_name_H-M_alt 'C 1 2/c 1'
_symmetry_space_group_name_Hall '-C 2yc'
_symmetry_space_group_name_H-M 'C 1 2/c 1'
_atom_sites_solution_hydrogens geom
_audit_creation_method SHELXL-2014/7
_audit_update_record
;
2019-06-05 deposited with the CCDC.    2019-08-29 downloaded from the CCDC.
;
_cell_angle_alpha 90
_cell_angle_beta 134.324(4)
_cell_angle_gamma 90
_cell_formula_units_Z 4
_cell_length_a 31.4601(7)
_cell_length_b 10.94360(10)
_cell_length_c 23.4316(5)
_cell_measurement_reflns_used 33057
_cell_measurement_temperature 150.0(1)
_cell_measurement_theta_max 73.5240
_cell_measurement_theta_min 5.2610
_cell_volume 5771.3(4)
_computing_cell_refinement 'CrysAlisPro 1.171.40.36a (Rigaku OD, 2018)'
_computing_data_collection 'CrysAlisPro 1.171.40.36a (Rigaku OD, 2018)'
_computing_data_reduction 'CrysAlisPro 1.171.40.36a (Rigaku OD, 2018)'
_computing_structure_refinement 'SHELXL-2014/7 (Sheldrick, 2014)'
_computing_structure_solution 'SHELXT-2014/7 (Sheldrick, 2014)'
_diffrn_ambient_temperature 150.0(1)
_diffrn_detector_area_resol_mean 8.1297
_diffrn_measured_fraction_theta_full 0.999
_diffrn_measured_fraction_theta_max 0.993
_diffrn_measurement_device_type 'SuperNova, Dual, Cu at home/near, EosS2'
_diffrn_measurement_method '\w scans'
_diffrn_radiation_type CuK\a
_diffrn_radiation_wavelength 1.54184
_diffrn_reflns_av_R_equivalents 0.0354
_diffrn_reflns_av_unetI/netI 0.0171
_diffrn_reflns_Laue_measured_fraction_full 0.999
_diffrn_reflns_Laue_measured_fraction_max 0.993
_diffrn_reflns_limit_h_max 38
_diffrn_reflns_limit_h_min -39
_diffrn_reflns_limit_k_max 13
_diffrn_reflns_limit_k_min -11
_diffrn_reflns_limit_l_max 29
_diffrn_reflns_limit_l_min -28
_diffrn_reflns_number 55600
_diffrn_reflns_point_group_measured_fraction_full 0.999
_diffrn_reflns_point_group_measured_fraction_max 0.993
_diffrn_reflns_theta_full 67.684
_diffrn_reflns_theta_max 74.120
_diffrn_reflns_theta_min 4.461
_diffrn_source 'micro-focus sealed X-ray tube'
_exptl_absorpt_coefficient_mu 18.606
_exptl_absorpt_correction_T_max 1.00000
_exptl_absorpt_correction_T_min 0.17464
_exptl_absorpt_correction_type multi-scan
_exptl_absorpt_process_details
;
CrysAlisPro 1.171.40.36a (Rigaku Oxford Diffraction, 2018)
Empirical absorption correction using spherical harmonics,
 implemented in SCALE3 ABSPACK scaling algorithm.
;
_exptl_crystal_colour orange
_exptl_crystal_density_diffrn 1.952
_exptl_crystal_description needle
_exptl_crystal_F_000 3168
_exptl_crystal_size_max 0.147
_exptl_crystal_size_mid 0.083
_exptl_crystal_size_min 0.058
_refine_diff_density_max 1.530
_refine_diff_density_min -1.150
_refine_diff_density_rms 0.133
_refine_ls_extinction_method none
_refine_ls_goodness_of_fit_ref 1.126
_refine_ls_hydrogen_treatment constr
_refine_ls_matrix_type full
_refine_ls_number_parameters 322
_refine_ls_number_reflns 5826
_refine_ls_number_restraints 0
_refine_ls_restrained_S_all 1.126
_refine_ls_R_factor_all 0.0290
_refine_ls_R_factor_gt 0.0278
_refine_ls_shift/su_max 0.003
_refine_ls_shift/su_mean 0.000
_refine_ls_structure_factor_coef Fsqd
_refine_ls_weighting_details 'w=1/[\s^2^(Fo^2^)+(0.0393P)^2^+33.5801P] where P=(Fo^2^+2Fc^2^)/3'
_refine_ls_weighting_scheme calc
_refine_ls_wR_factor_gt 0.0773
_refine_ls_wR_factor_ref 0.0786
_reflns_Friedel_coverage 0.000
_reflns_number_gt 5620
_reflns_number_total 5826
_reflns_threshold_expression 'I > 2\s(I)'
_cod_data_source_file c9dt03041g2.cif
_cod_data_source_block Compound_3
_cod_depositor_comments 'Adding full bibliography for 7700974--7700980.cif.'
_cod_original_cell_volume 5771.3(3)
_cod_database_code 7700977
_shelx_shelxl_version_number 2014/7
_shelx_space_group_comment
;
The symmetry employed for this shelxl refinement is uniquely defined
by the following loop, which should always be used as a source of
symmetry information in preference to the above space-group names.
They are only intended as comments.
;

loop_
_space_group_symop_operation_xyz
'x, y, z'
'-x, y, -z+1/2'
'x+1/2, y+1/2, z'
'-x+1/2, y+1/2, -z+1/2'
'-x, -y, -z'
'x, -y, z-1/2'
'-x+1/2, -y+1/2, -z'
'x+1/2, -y+1/2, z-1/2'

loop_
_atom_site_label
_atom_site_type_symbol
_atom_site_fract_x
_atom_site_fract_y
_atom_site_fract_z
_atom_site_U_iso_or_equiv
_atom_site_adp_type
_atom_site_occupancy
_atom_site_site_symmetry_order
_atom_site_calc_flag
_atom_site_refinement_flags_posn
_atom_site_refinement_flags_adp
_atom_site_refinement_flags_occupancy
_atom_site_disorder_assembly
_atom_site_disorder_group
Au1 Au 0.62294(2) 0.34318(2) 0.10256(2) 0.03750(7) Uani 1 1 d . . . . .
W1 W 0.62727(2) 0.29526(2) 0.22414(2) 0.02899(7) Uani 1 1 d . . . . .
Cl1 Cl 0.64639(9) 0.46117(16) 0.04874(11) 0.0684(4) Uani 1 1 d . . . . .
N5 N 0.72376(17) 0.2971(4) 0.3020(2) 0.0333(8) Uani 1 1 d . . . . .
N6 N 0.75744(16) 0.3836(4) 0.3608(2) 0.0318(8) Uani 1 1 d . . . . .
N4 N 0.68173(17) 0.5484(3) 0.3046(2) 0.0322(8) Uani 1 1 d . . . . .
N3 N 0.63428(16) 0.4961(3) 0.2323(2) 0.0305(7) Uani 1 1 d . . . . .
N2 N 0.69590(16) 0.3887(4) 0.3931(2) 0.0305(7) Uani 1 1 d . . . . .
N1 N 0.65093(17) 0.3096(3) 0.3368(2) 0.0310(7) Uani 1 1 d . . . . .
O2 O 0.49183(19) 0.3010(5) 0.1302(3) 0.0638(12) Uani 1 1 d . . . . .
C8 C 0.6627(2) 0.3078(5) 0.4420(3) 0.0402(10) Uani 1 1 d . . . . .
H H 0.6576 0.2894 0.4757 0.048 Uiso 1 1 calc R U . . .
O1 O 0.6295(2) 0.0147(4) 0.2539(3) 0.0603(11) Uani 1 1 d . . . . .
C1 C 0.5884(2) 0.2179(5) 0.1242(3) 0.0396(10) Uani 1 1 d . . . . .
C13 C 0.6243(2) 0.6975(4) 0.2218(3) 0.0406(11) Uani 1 1 d . . . . .
HA H 0.6089 0.7750 0.2005 0.049 Uiso 1 1 calc R U . . .
C5 C 0.5411(2) 0.3029(5) 0.1661(3) 0.0432(11) Uani 1 1 d . . . . .
C14 C 0.6761(2) 0.6706(5) 0.2988(3) 0.0411(11) Uani 1 1 d . . . . .
C17 C 0.7611(2) 0.2278(5) 0.3061(3) 0.0406(10) Uani 1 1 d . . . . .
C12 C 0.5995(2) 0.5884(4) 0.1824(3) 0.0366(10) Uani 1 1 d . . . . .
C19 C 0.8152(2) 0.3696(5) 0.4006(3) 0.0391(10) Uani 1 1 d . . . . .
C2 C 0.5511(3) 0.1288(6) 0.0703(3) 0.0477(13) Uani 1 1 d . . . . .
C9 C 0.7035(2) 0.3880(5) 0.4575(3) 0.0367(10) Uani 1 1 d . . . . .
B1 B 0.7283(2) 0.4680(5) 0.3779(3) 0.0310(10) Uani 1 1 d . . . . .
HB H 0.7585 0.5192 0.4245 0.037 Uiso 1 1 calc R U . . .
C4 C 0.6296(3) 0.1159(5) 0.2449(3) 0.0443(12) Uani 1 1 d . . . . .
C7 C 0.6308(2) 0.2598(5) 0.3669(3) 0.0385(10) Uani 1 1 d . . . . .
C11 C 0.5425(2) 0.5701(5) 0.0970(3) 0.0503(13) Uani 1 1 d . . . . .
HC H 0.5502 0.5261 0.0696 0.076 Uiso 1 1 calc R U . . .
HD H 0.5254 0.6481 0.0720 0.076 Uiso 1 1 calc R U . . .
HE H 0.5153 0.5243 0.0948 0.076 Uiso 1 1 calc R U . . .
C16 C 0.7409(3) 0.1217(6) 0.2523(4) 0.0563(15) Uani 1 1 d . . . . .
HF H 0.7171 0.0685 0.2532 0.084 Uiso 1 1 calc R U . . .
HG H 0.7748 0.0779 0.2701 0.084 Uiso 1 1 calc R U . . .
HH H 0.7177 0.1506 0.1989 0.084 Uiso 1 1 calc R U . . .
C18 C 0.8183(2) 0.2718(6) 0.3665(3) 0.0473(12) Uani 1 1 d . . . . .
HI H 0.8525 0.2412 0.3813 0.057 Uiso 1 1 calc R U . . .
C6 C 0.5826(3) 0.1672(6) 0.3254(4) 0.0538(14) Uani 1 1 d . . . . .
HJ H 0.5534 0.1833 0.2691 0.081 Uiso 1 1 calc R U . . .
HK H 0.5643 0.1712 0.3452 0.081 Uiso 1 1 calc R U . . .
HL H 0.5991 0.0871 0.3351 0.081 Uiso 1 1 calc R U . . .
C20 C 0.8632(2) 0.4500(6) 0.4676(3) 0.0499(13) Uani 1 1 d . . . . .
HM H 0.8620 0.5270 0.4469 0.075 Uiso 1 1 calc R U . . .
HN H 0.9010 0.4118 0.4967 0.075 Uiso 1 1 calc R U . . .
HO H 0.8577 0.4632 0.5026 0.075 Uiso 1 1 calc R U . . .
C3 C 0.5182(3) 0.0461(6) 0.0250(4) 0.0516(14) Uani 1 1 d . . . . .
C10 C 0.7486(3) 0.4641(6) 0.5300(3) 0.0476(12) Uani 1 1 d . . . . .
HP H 0.7865 0.4547 0.5474 0.071 Uiso 1 1 calc R U . . .
HQ H 0.7514 0.4381 0.5717 0.071 Uiso 1 1 calc R U . . .
HR H 0.7368 0.5483 0.5177 0.071 Uiso 1 1 calc R U . . .
C15 C 0.7203(3) 0.7540(5) 0.3666(4) 0.0605(17) Uani 1 1 d . . . . .
HS H 0.7222 0.7390 0.4087 0.091 Uiso 1 1 calc R U . . .
HT H 0.7087 0.8372 0.3491 0.091 Uiso 1 1 calc R U . . .
HU H 0.7586 0.7396 0.3858 0.091 Uiso 1 1 calc R U . . .
Cl3 Cl 0.51245(17) 0.8929(5) 0.3572(3) 0.0923(13) Uani 0.5 1 d . . P A 1
C21 C 0.5592(11) 0.781(2) 0.3840(12) 0.158(15) Uani 0.5 1 d . . P A 1
H21A H 0.5365 0.7164 0.3447 0.190 Uiso 0.5 1 calc R U P A 1
H21B H 0.5755 0.7481 0.4344 0.190 Uiso 0.5 1 calc R U P A 1
Cl2 Cl 0.6200(2) 0.8190(5) 0.3949(3) 0.0911(12) Uani 0.5 1 d . . P A 1

loop_
_atom_site_aniso_label
_atom_site_aniso_U_11
_atom_site_aniso_U_22
_atom_site_aniso_U_33
_atom_site_aniso_U_23
_atom_site_aniso_U_13
_atom_site_aniso_U_12
Au1 0.04369(12) 0.03675(12) 0.03127(11) -0.00465(7) 0.02590(10) -0.00586(8)
W1 0.03255(11) 0.02498(11) 0.02419(11) -0.00662(7) 0.01790(9) -0.00638(7)
Cl1 0.0938(12) 0.0614(9) 0.0782(10) 0.0093(8) 0.0704(10) -0.0053(8)
N5 0.0326(19) 0.035(2) 0.0298(18) -0.0071(15) 0.0209(17) -0.0033(15)
N6 0.0306(17) 0.0357(19) 0.0252(17) -0.0044(15) 0.0180(15) -0.0042(15)
N4 0.0363(19) 0.0259(17) 0.0270(17) -0.0079(14) 0.0194(16) -0.0061(15)
N3 0.0341(18) 0.0236(17) 0.0275(17) -0.0061(14) 0.0193(16) -0.0061(14)
N2 0.0310(17) 0.0328(18) 0.0227(16) -0.0044(14) 0.0170(15) -0.0022(15)
N1 0.0347(18) 0.0289(18) 0.0279(18) -0.0028(14) 0.0213(16) -0.0044(15)
O2 0.039(2) 0.077(3) 0.062(3) 0.013(2) 0.030(2) -0.001(2)
C8 0.048(3) 0.045(3) 0.036(2) 0.002(2) 0.032(2) 0.002(2)
O1 0.077(3) 0.034(2) 0.063(3) 0.0000(18) 0.047(2) -0.0060(19)
C1 0.045(3) 0.038(2) 0.034(2) -0.0119(19) 0.027(2) -0.013(2)
C13 0.049(3) 0.025(2) 0.041(3) -0.0007(18) 0.029(2) 0.0008(19)
C5 0.041(3) 0.043(3) 0.037(2) -0.002(2) 0.024(2) -0.012(2)
C14 0.048(3) 0.030(2) 0.042(3) -0.007(2) 0.030(2) -0.005(2)
C17 0.045(3) 0.041(3) 0.040(3) 0.002(2) 0.031(2) 0.008(2)
C12 0.042(2) 0.030(2) 0.033(2) 0.0000(18) 0.024(2) 0.0000(19)
C19 0.034(2) 0.051(3) 0.032(2) 0.003(2) 0.023(2) -0.002(2)
C2 0.054(3) 0.054(3) 0.039(3) -0.021(2) 0.034(3) -0.022(3)
C9 0.040(2) 0.041(2) 0.031(2) -0.0028(19) 0.025(2) 0.002(2)
B1 0.032(2) 0.030(2) 0.024(2) -0.0064(18) 0.017(2) -0.0061(19)
C4 0.051(3) 0.039(3) 0.033(2) -0.007(2) 0.026(2) -0.007(2)
C7 0.035(2) 0.040(2) 0.040(2) 0.001(2) 0.026(2) -0.002(2)
C11 0.045(3) 0.045(3) 0.032(2) 0.002(2) 0.016(2) 0.005(2)
C16 0.062(4) 0.056(3) 0.054(3) -0.008(3) 0.042(3) 0.010(3)
C18 0.041(3) 0.061(3) 0.044(3) 0.003(2) 0.031(2) 0.008(2)
C6 0.053(3) 0.063(4) 0.047(3) 0.001(3) 0.036(3) -0.015(3)
C20 0.033(2) 0.068(4) 0.038(3) -0.002(3) 0.022(2) -0.009(2)
C3 0.057(3) 0.058(3) 0.044(3) -0.026(3) 0.037(3) -0.024(3)
C10 0.052(3) 0.056(3) 0.032(2) -0.012(2) 0.028(2) -0.004(2)
C15 0.066(4) 0.031(3) 0.053(3) -0.011(2) 0.030(3) -0.008(3)
Cl3 0.0552(19) 0.109(3) 0.093(3) -0.017(3) 0.044(2) -0.027(2)
C21 0.130(18) 0.124(18) 0.070(12) 0.020(11) 0.015(12) -0.093(16)
Cl2 0.074(2) 0.110(3) 0.095(3) -0.005(3) 0.061(2) -0.014(2)

loop_
_atom_type_symbol
_atom_type_description
_atom_type_scat_dispersion_real
_atom_type_scat_dispersion_imag
_atom_type_scat_source
C C 0.0181 0.0091 'International Tables Vol C Tables 4.2.6.8 and 6.1.1.4'
H H 0.0000 0.0000 'International Tables Vol C Tables 4.2.6.8 and 6.1.1.4'
Au Au -4.4197 7.2980 'International Tables Vol C Tables 4.2.6.8 and 6.1.1.4'
B B 0.0090 0.0039 'International Tables Vol C Tables 4.2.6.8 and 6.1.1.4'
Cl Cl 0.3639 0.7018 'International Tables Vol C Tables 4.2.6.8 and 6.1.1.4'
N N 0.0311 0.0180 'International Tables Vol C Tables 4.2.6.8 and 6.1.1.4'
O O 0.0492 0.0322 'International Tables Vol C Tables 4.2.6.8 and 6.1.1.4'
W W -5.4734 5.5774 'International Tables Vol C Tables 4.2.6.8 and 6.1.1.4'

loop_
_geom_angle_atom_site_label_1
_geom_angle_atom_site_label_2
_geom_angle_atom_site_label_3
_geom_angle
_geom_angle_site_symmetry_3
C1 Au1 Cl1 165.97(14) .
C1 Au1 W1 43.24(13) .
Cl1 Au1 W1 150.57(5) .
C1 W1 C4 75.4(2) .
C1 W1 C5 77.6(2) .
C4 W1 C5 90.5(2) .
C1 W1 N5 110.52(19) .
C4 W1 N5 90.67(19) .
C5 W1 N5 171.84(19) .
C1 W1 N1 152.93(18) .
C4 W1 N1 81.65(18) .
C5 W1 N1 88.52(19) .
N5 W1 N1 83.66(14) .
C1 W1 N3 119.04(18) .
C4 W1 N3 165.44(18) .
C5 W1 N3 91.32(18) .
N5 W1 N3 85.55(14) .
N1 W1 N3 83.96(14) .
C1 W1 Au1 46.14(15) .
C4 W1 Au1 113.27(16) .
C5 W1 Au1 102.68(16) .
N5 W1 Au1 84.25(11) .
N1 W1 Au1 160.88(10) .
N3 W1 Au1 80.38(10) .
C17 N5 N6 107.1(4) .
C17 N5 W1 133.4(3) .
N6 N5 W1 119.5(3) .
C19 N6 N5 109.8(4) .
C19 N6 B1 130.2(4) .
N5 N6 B1 119.6(4) .
C14 N4 N3 109.7(4) .
C14 N4 B1 129.8(4) .
N3 N4 B1 120.4(4) .
C12 N3 N4 106.4(4) .
C12 N3 W1 134.8(3) .
N4 N3 W1 118.6(3) .
C9 N2 N1 109.2(4) .
C9 N2 B1 128.6(4) .
N1 N2 B1 122.1(3) .
C7 N1 N2 107.4(4) .
C7 N1 W1 135.4(3) .
N2 N1 W1 117.2(3) .
C9 C8 C7 106.9(4) .
C2 C1 W1 148.1(4) .
C2 C1 Au1 121.2(4) .
W1 C1 Au1 90.6(2) .
C12 C13 C14 107.0(4) .
O2 C5 W1 175.3(6) .
N4 C14 C13 107.3(4) .
N4 C14 C15 123.0(5) .
C13 C14 C15 129.7(5) .
N5 C17 C18 108.9(5) .
N5 C17 C16 122.9(5) .
C18 C17 C16 128.2(5) .
N3 C12 C13 109.5(4) .
N3 C12 C11 123.4(4) .
C13 C12 C11 127.1(5) .
N6 C19 C18 107.1(5) .
N6 C19 C20 123.2(5) .
C18 C19 C20 129.7(5) .
C3 C2 C1 176.7(7) .
N2 C9 C8 107.7(4) .
N2 C9 C10 123.8(5) .
C8 C9 C10 128.6(5) .
N4 B1 N6 109.3(4) .
N4 B1 N2 108.0(4) .
N6 B1 N2 109.2(4) .
O1 C4 W1 177.7(6) .
N1 C7 C8 108.8(4) .
N1 C7 C6 124.8(5) .
C8 C7 C6 126.4(5) .
C19 C18 C17 107.1(5) .
C2 C3 C3 179.8(10) 5_655
Cl3 C21 Cl2 117.2(10) .

loop_
_geom_bond_atom_site_label_1
_geom_bond_atom_site_label_2
_geom_bond_distance
_geom_bond_site_symmetry_2
Au1 C1 2.023(5) .
Au1 Cl1 2.2589(15) .
Au1 W1 2.8050(3) .
W1 C1 1.922(5) .
W1 C4 2.010(6) .
W1 C5 2.014(6) .
W1 N5 2.192(4) .
W1 N1 2.192(4) .
W1 N3 2.204(4) .
N5 C17 1.344(6) .
N5 N6 1.370(5) .
N6 C19 1.351(6) .
N6 B1 1.539(6) .
N4 C14 1.344(6) .
N4 N3 1.375(5) .
N4 B1 1.534(6) .
N3 C12 1.341(6) .
N2 C9 1.351(6) .
N2 N1 1.372(5) .
N2 B1 1.559(6) .
N1 C7 1.348(6) .
O2 C5 1.134(7) .
C8 C9 1.379(7) .
C8 C7 1.384(7) .
O1 C4 1.128(7) .
C1 C2 1.361(7) .
C13 C12 1.372(7) .
C13 C14 1.374(7) .
C14 C15 1.484(7) .
C17 C18 1.384(8) .
C17 C16 1.490(8) .
C12 C11 1.498(7) .
C19 C18 1.380(8) .
C19 C20 1.486(7) .
C2 C3 1.217(8) .
C9 C10 1.491(7) .
C7 C6 1.486(7) .
C3 C3 1.352(11) 5_655
Cl3 C21 1.66(3) .
C21 Cl2 1.79(3) .
